data_7054970
loop_
_publ_author_name
'Long, Shiyu'
'Wang, Baoli'
'Xie, Hongyan'
'Yao, Changguang'
'Wu, Chunji'
'Cui, Dongmei'

_publ_section_title
;
 Rare-earth metal alkyl complexes bearing an alkoxy N-heterocyclic carbene
 ligand: synthesis, characterization, catalysis for isoprene
 polymerization
;
_journal_issue 10
_journal_name_full 'New J. Chem.'
_journal_page_first 7682
_journal_paper_doi 10.1039/C5NJ00737B
_journal_volume 39
_journal_year 2015
_chemical_formula_sum 'C40 H86 Lu2 N4 O2 Si4'
_chemical_formula_weight 1117.42
_chemical_name_systematic
; 
 ? 
;
_space_group_IT_number 14
_symmetry_cell_setting monoclinic
_symmetry_space_group_name_Hall '-P 2yn'
_symmetry_space_group_name_H-M 'P 1 21/n 1'
_atom_sites_solution_hydrogens geom
_atom_sites_solution_primary direct
_atom_sites_solution_secondary difmap
_audit_creation_method SHELXL-97
_audit_update_record
;
2015-06-25 deposited with the CCDC.
2015-07-02 downloaded from the CCDC.
;
_cell_angle_alpha 90.00
_cell_angle_beta 106.3130(10)
_cell_angle_gamma 90.00
_cell_formula_units_Z 2
_cell_length_a 11.5419(7)
_cell_length_b 17.7218(10)
_cell_length_c 14.0192(8)
_cell_measurement_reflns_used 9336
_cell_measurement_temperature 273(2)
_cell_measurement_theta_max 26.0060
_cell_measurement_theta_min 2.3293
_cell_volume 2752.1(3)
_computing_data_collection 'Bruker SMART'
_computing_molecular_graphics 'Bruker SHELXTL'
_computing_publication_material 'Bruker SHELXTL'
_computing_structure_refinement 'SHELXL-97 (Sheldrick, 1997)'
_computing_structure_solution 'SHELXS-97 (Sheldrick, 1990)'
_diffrn_ambient_temperature 273(2)
_diffrn_measured_fraction_theta_full 0.996
_diffrn_measured_fraction_theta_max 0.996
_diffrn_measurement_device_type 'CCD area detector'
_diffrn_radiation_monochromator graphite
_diffrn_radiation_source 'fine-focus sealed tube'
_diffrn_radiation_type MoK\a
_diffrn_radiation_wavelength 0.71073
_diffrn_reflns_av_R_equivalents 0.0367
_diffrn_reflns_av_unetI/netI 0.0463
_diffrn_reflns_limit_h_max 13
_diffrn_reflns_limit_h_min -8
_diffrn_reflns_limit_k_max 21
_diffrn_reflns_limit_k_min -20
_diffrn_reflns_limit_l_max 16
_diffrn_reflns_limit_l_min -16
_diffrn_reflns_number 9342
_diffrn_reflns_theta_full 25.00
_diffrn_reflns_theta_max 25.00
_diffrn_reflns_theta_min 1.90
_exptl_absorpt_coefficient_mu 3.684
_exptl_absorpt_correction_T_max 0.6080
_exptl_absorpt_correction_T_min 0.5261
_exptl_absorpt_correction_type multi-scan
_exptl_crystal_colour COLORLESS
_exptl_crystal_density_diffrn 1.348
_exptl_crystal_density_method 'not measured'
_exptl_crystal_description BLOCK
_exptl_crystal_F_000 1136
_exptl_crystal_size_max 0.20
_exptl_crystal_size_mid 0.18
_exptl_crystal_size_min 0.15
_refine_diff_density_max 1.385
_refine_diff_density_min -1.262
_refine_diff_density_rms 0.117
_refine_ls_extinction_method none
_refine_ls_goodness_of_fit_ref 1.351
_refine_ls_hydrogen_treatment constr
_refine_ls_matrix_type full
_refine_ls_number_parameters 227
_refine_ls_number_reflns 3424
_refine_ls_number_restraints 15
_refine_ls_restrained_S_all 1.348
_refine_ls_R_factor_all 0.0622
_refine_ls_R_factor_gt 0.0592
_refine_ls_shift/su_max 0.001
_refine_ls_shift/su_mean 0.000
_refine_ls_structure_factor_coef Fsqd
_refine_ls_weighting_details 'calc w=1/[\s^2^(Fo^2^)+(0.0000P)^2^+23.7782P] where P=(Fo^2^+2Fc^2^)/3'
_refine_ls_weighting_scheme calc
_refine_ls_wR_factor_gt 0.1322
_refine_ls_wR_factor_ref 0.1331
_reflns_number_gt 3197
_reflns_number_total 3424
_reflns_threshold_expression >2sigma(I)
_cod_data_source_file c5nj00737b2.cif
_cod_data_source_block 4b
_cod_depositor_comments
;
The following automatic conversions were performed:

'_symmetry_cell_setting' value 'Monoclinic' changed to 'monoclinic'
according to
/usr/data/users/saulius/crontab/automatic-downloads/rss-feeds/RSC/lib/dictionaries/cif_core.dic
dictionary named 'cif_core.dic' version 2.4.2 from 2011-04-26.

Automatic conversion script
Id: cif_fix_values 3271 2015-04-21 07:52:19Z andrius 

 Adding full bibliography for 7054968--7054972.cif.
;
_cod_original_sg_symbol_H-M P2(1)/n
_cod_database_code 7054970

loop_
_symmetry_equiv_pos_as_xyz
'x, y, z'
'-x+1/2, y+1/2, -z+1/2'
'-x, -y, -z'
'x-1/2, -y-1/2, z-1/2'

loop_
_atom_site_label
_atom_site_type_symbol
_atom_site_fract_x
_atom_site_fract_y
_atom_site_fract_z
_atom_site_U_iso_or_equiv
_atom_site_adp_type
_atom_site_occupancy
_atom_site_symmetry_multiplicity
_atom_site_calc_flag
_atom_site_refinement_flags
_atom_site_disorder_assembly
_atom_site_disorder_group
Lu1 Lu 0.63674(5) 0.96589(2) 0.58118(4) 0.03295(17) Uani 1 1 d . . .
N1 N 0.7573(9) 1.1420(5) 0.6545(7) 0.037(2) Uani 1 1 d . . .
N2 N 0.8966(10) 1.0638(6) 0.7144(8) 0.048(3) Uani 1 1 d . . .
O1 O 0.5493(6) 1.0673(4) 0.5034(5) 0.0306(15) Uani 1 1 d . . .
Si1 Si 0.5911(4) 0.96258(19) 0.8320(3) 0.0511(9) Uani 1 1 d D . .
Si2 Si 0.8107(4) 0.8017(2) 0.5218(3) 0.0563(10) Uani 1 1 d . . .
C1 C 0.6407(17) 0.9117(9) 0.7369(11) 0.068(3) Uani 1 1 d . A .
H1A H 0.5930 0.8659 0.7226 0.082 Uiso 1 1 calc R . .
H1B H 0.7234 0.8962 0.7676 0.082 Uiso 1 1 calc R . .
C2 C 0.7538(13) 0.8983(7) 0.5010(10) 0.051(3) Uani 1 1 d . . .
H2A H 0.7092 0.9000 0.4312 0.062 Uiso 1 1 calc R . .
H2B H 0.8250 0.9291 0.5075 0.062 Uiso 1 1 calc R . .
C3 C 0.713(3) 1.027(2) 0.901(3) 0.068(3) Uani 0.391(13) 1 d PD A 1
H3A H 0.7804 0.9981 0.9392 0.102 Uiso 0.391(13) 1 calc PR A 1
H3B H 0.6833 1.0584 0.9453 0.102 Uiso 0.391(13) 1 calc PR A 1
H3C H 0.7384 1.0586 0.8550 0.102 Uiso 0.391(13) 1 calc PR A 1
C4 C 0.507(4) 0.9041(18) 0.900(3) 0.068(3) Uani 0.391(13) 1 d PD A 1
H4A H 0.4405 0.8799 0.8535 0.102 Uiso 0.391(13) 1 calc PR A 1
H4B H 0.4778 0.9356 0.9439 0.102 Uiso 0.391(13) 1 calc PR A 1
H4C H 0.5603 0.8664 0.9383 0.102 Uiso 0.391(13) 1 calc PR A 1
C5 C 0.479(3) 1.0344(19) 0.764(3) 0.068(3) Uani 0.391(13) 1 d PD A 1
H5A H 0.5115 1.0615 0.7187 0.102 Uiso 0.391(13) 1 calc PR A 1
H5B H 0.4619 1.0690 0.8115 0.102 Uiso 0.391(13) 1 calc PR A 1
H5C H 0.4058 1.0094 0.7287 0.102 Uiso 0.391(13) 1 calc PR A 1
C3I C 0.643(3) 1.0626(10) 0.851(2) 0.068(3) Uani 0.609(13) 1 d PD A 2
H3I1 H 0.7275 1.0651 0.8566 0.102 Uiso 0.609(13) 1 calc PR A 2
H3I2 H 0.6283 1.0817 0.9106 0.102 Uiso 0.609(13) 1 calc PR A 2
H3I3 H 0.5990 1.0924 0.7952 0.102 Uiso 0.609(13) 1 calc PR A 2
C4I C 0.648(3) 0.9160(14) 0.9563(14) 0.068(3) Uani 0.609(13) 1 d PD A 2
H4I1 H 0.6269 0.8634 0.9503 0.102 Uiso 0.609(13) 1 calc PR A 2
H4I2 H 0.6116 0.9395 1.0026 0.102 Uiso 0.609(13) 1 calc PR A 2
H4I3 H 0.7339 0.9211 0.9797 0.102 Uiso 0.609(13) 1 calc PR A 2
C5I C 0.4248(17) 0.9611(14) 0.8164(19) 0.068(3) Uani 0.609(13) 1 d PD A 2
H5I1 H 0.3837 0.9864 0.7559 0.102 Uiso 0.609(13) 1 calc PR A 2
H5I2 H 0.4080 0.9863 0.8717 0.102 Uiso 0.609(13) 1 calc PR A 2
H5I3 H 0.3975 0.9098 0.8138 0.102 Uiso 0.609(13) 1 calc PR A 2
C6 C 0.8776(17) 0.7827(10) 0.6580(13) 0.079(3) Uani 1 1 d . . .
H6A H 0.9321 0.8227 0.6871 0.118 Uiso 1 1 calc R . .
H6B H 0.9206 0.7356 0.6665 0.118 Uiso 1 1 calc R . .
H6C H 0.8142 0.7799 0.6899 0.118 Uiso 1 1 calc R . .
C7 C 0.6887(17) 0.7325(10) 0.4743(14) 0.079(3) Uani 1 1 d . . .
H7A H 0.6391 0.7297 0.5189 0.118 Uiso 1 1 calc R . .
H7B H 0.7231 0.6838 0.4695 0.118 Uiso 1 1 calc R . .
H7C H 0.6403 0.7480 0.4098 0.118 Uiso 1 1 calc R . .
C8 C 0.9320(17) 0.7792(10) 0.4610(13) 0.079(3) Uani 1 1 d . . .
H8A H 0.9000 0.7835 0.3902 0.118 Uiso 1 1 calc R . .
H8B H 0.9603 0.7286 0.4777 0.118 Uiso 1 1 calc R . .
H8C H 0.9979 0.8138 0.4839 0.118 Uiso 1 1 calc R . .
C9 C 0.7812(10) 1.0667(7) 0.6586(9) 0.037(2) Uani 1 1 d . . .
C10 C 0.8544(13) 1.1824(8) 0.7091(11) 0.056(4) Uani 1 1 d . . .
H10 H 0.8570 1.2343 0.7190 0.068 Uiso 1 1 calc R . .
C11 C 0.9457(13) 1.1336(8) 0.7462(12) 0.060(4) Uani 1 1 d . . .
H11 H 1.0238 1.1444 0.7844 0.072 Uiso 1 1 calc R . .
C12 C 0.9695(14) 0.9941(9) 0.7382(12) 0.064(4) Uani 1 1 d . . .
H12 H 0.9147 0.9525 0.7100 0.076 Uiso 1 1 calc R . .
C13 C 1.0673(16) 0.9932(11) 0.684(2) 0.105(8) Uani 1 1 d . . .
H13A H 1.0311 1.0003 0.6144 0.158 Uiso 1 1 calc R . .
H13B H 1.1087 0.9457 0.6953 0.158 Uiso 1 1 calc R . .
H13C H 1.1238 1.0332 0.7093 0.158 Uiso 1 1 calc R . .
C14 C 1.012(3) 0.9801(14) 0.8503(18) 0.125(9) Uani 1 1 d . . .
H14A H 1.0620 1.0213 0.8822 0.188 Uiso 1 1 calc R . .
H14B H 1.0577 0.9341 0.8632 0.188 Uiso 1 1 calc R . .
H14C H 0.9434 0.9761 0.8758 0.188 Uiso 1 1 calc R . .
C15 C 0.6412(12) 1.1748(6) 0.6018(9) 0.040(3) Uani 1 1 d . . .
H15A H 0.6507 1.2289 0.5967 0.049 Uiso 1 1 calc R . .
H15B H 0.5843 1.1661 0.6400 0.049 Uiso 1 1 calc R . .
C16 C 0.5897(9) 1.1420(6) 0.4974(8) 0.031(2) Uani 1 1 d . . .
H16 H 0.5180 1.1720 0.4653 0.038 Uiso 1 1 calc R . .
C17 C 0.6713(12) 1.1464(7) 0.4311(9) 0.043(3) Uani 1 1 d . . .
H17A H 0.6312 1.1229 0.3680 0.051 Uiso 1 1 calc R . .
H17B H 0.7439 1.1176 0.4611 0.051 Uiso 1 1 calc R . .
C18 C 0.7077(12) 1.2267(7) 0.4115(11) 0.053(3) Uani 1 1 d . . .
H18A H 0.6367 1.2587 0.3962 0.064 Uiso 1 1 calc R . .
H18B H 0.7642 1.2461 0.4714 0.064 Uiso 1 1 calc R . .
C19 C 0.7649(17) 1.2307(9) 0.3271(11) 0.071(5) Uani 1 1 d . . .
H19A H 0.7071 1.2130 0.2668 0.085 Uiso 1 1 calc R . .
H19B H 0.8339 1.1971 0.3413 0.085 Uiso 1 1 calc R . .
C20 C 0.8062(15) 1.3101(10) 0.3092(13) 0.082(6) Uani 1 1 d . . .
H20A H 0.8644 1.3278 0.3682 0.123 Uiso 1 1 calc R . .
H20B H 0.7379 1.3435 0.2929 0.123 Uiso 1 1 calc R . .
H20C H 0.8422 1.3089 0.2553 0.123 Uiso 1 1 calc R . .

loop_
_atom_site_aniso_label
_atom_site_aniso_U_11
_atom_site_aniso_U_22
_atom_site_aniso_U_33
_atom_site_aniso_U_23
_atom_site_aniso_U_13
_atom_site_aniso_U_12
Lu1 0.0309(3) 0.0301(3) 0.0325(3) 0.00379(19) 0.0001(2) -0.0009(2)
N1 0.037(5) 0.035(5) 0.039(5) -0.003(4) 0.009(5) -0.003(4)
N2 0.036(6) 0.039(5) 0.058(7) -0.007(5) -0.005(5) 0.003(5)
O1 0.019(3) 0.026(3) 0.042(4) 0.007(3) 0.001(3) 0.001(3)
Si1 0.067(3) 0.0408(18) 0.047(2) -0.0015(15) 0.017(2) -0.0013(18)
Si2 0.041(2) 0.062(2) 0.060(2) -0.0068(19) 0.0043(19) 0.0170(19)
C1 0.083(7) 0.066(6) 0.061(6) -0.002(5) 0.028(6) 0.011(5)
C2 0.051(8) 0.051(7) 0.051(8) -0.001(6) 0.013(7) -0.003(7)
C3 0.083(7) 0.066(6) 0.061(6) -0.002(5) 0.028(6) 0.011(5)
C4 0.083(7) 0.066(6) 0.061(6) -0.002(5) 0.028(6) 0.011(5)
C5 0.083(7) 0.066(6) 0.061(6) -0.002(5) 0.028(6) 0.011(5)
C3I 0.083(7) 0.066(6) 0.061(6) -0.002(5) 0.028(6) 0.011(5)
C4I 0.083(7) 0.066(6) 0.061(6) -0.002(5) 0.028(6) 0.011(5)
C5I 0.083(7) 0.066(6) 0.061(6) -0.002(5) 0.028(6) 0.011(5)
C6 0.062(6) 0.088(7) 0.083(7) 0.003(6) 0.013(6) 0.032(6)
C7 0.062(6) 0.088(7) 0.083(7) 0.003(6) 0.013(6) 0.032(6)
C8 0.062(6) 0.088(7) 0.083(7) 0.003(6) 0.013(6) 0.032(6)
C9 0.023(5) 0.045(6) 0.039(6) 0.005(5) 0.001(5) 0.000(5)
C10 0.034(7) 0.049(8) 0.072(10) -0.019(7) -0.008(7) 0.006(6)
C11 0.035(7) 0.058(8) 0.076(10) -0.026(8) -0.002(7) 0.005(7)
C12 0.035(7) 0.075(10) 0.072(10) 0.008(8) 0.001(8) -0.009(7)
C13 0.039(9) 0.084(12) 0.19(2) -0.006(14) 0.033(14) 0.019(9)
C14 0.112(18) 0.120(19) 0.093(17) 0.008(14) -0.056(15) 0.022(16)
C15 0.044(7) 0.027(5) 0.049(7) -0.001(5) 0.010(6) -0.007(5)
C16 0.012(4) 0.031(5) 0.048(6) 0.006(5) 0.003(5) 0.000(4)
C17 0.042(7) 0.041(6) 0.041(6) 0.009(5) 0.003(6) -0.005(5)
C18 0.036(7) 0.052(7) 0.075(9) 0.021(7) 0.020(7) -0.001(6)
C19 0.075(11) 0.085(11) 0.046(8) 0.015(8) 0.007(8) -0.038(10)
C20 0.043(9) 0.110(13) 0.091(12) 0.053(11) 0.015(9) -0.018(9)

loop_
_atom_type_symbol
_atom_type_description
_atom_type_scat_dispersion_real
_atom_type_scat_dispersion_imag
_atom_type_scat_source
C C 0.0033 0.0016 'International Tables Vol C Tables 4.2.6.8 and 6.1.1.4'
H H 0.0000 0.0000 'International Tables Vol C Tables 4.2.6.8 and 6.1.1.4'
N N 0.0061 0.0033 'International Tables Vol C Tables 4.2.6.8 and 6.1.1.4'
O O 0.0106 0.0060 'International Tables Vol C Tables 4.2.6.8 and 6.1.1.4'
Si Si 0.0817 0.0704 'International Tables Vol C Tables 4.2.6.8 and 6.1.1.4'
Lu Lu -0.4720 5.8584 'International Tables Vol C Tables 4.2.6.8 and 6.1.1.4'

loop_
_geom_angle_atom_site_label_1
_geom_angle_atom_site_label_2
_geom_angle_atom_site_label_3
_geom_angle
_geom_angle_site_symmetry_1
_geom_angle_site_symmetry_3
O1 Lu1 O1 73.2(3) . 3_676
O1 Lu1 C2 115.6(4) . .
O1 Lu1 C2 102.2(4) 3_676 .
O1 Lu1 C1 132.5(4) . .
O1 Lu1 C1 98.6(5) 3_676 .
C2 Lu1 C1 111.9(5) . .
O1 Lu1 C9 77.7(3) . .
O1 Lu1 C9 148.8(3) 3_676 .
C2 Lu1 C9 100.0(4) . .
C1 Lu1 C9 93.0(5) . .
O1 Lu1 Lu1 36.84(19) . 3_676
O1 Lu1 Lu1 36.33(17) 3_676 3_676
C2 Lu1 Lu1 113.6(4) . 3_676
C1 Lu1 Lu1 120.8(4) . 3_676
C9 Lu1 Lu1 113.8(3) . 3_676
C9 N1 C10 111.4(11) . .
C9 N1 C15 124.1(10) . .
C10 N1 C15 124.5(10) . .
C9 N2 C11 113.8(11) . .
C9 N2 C12 124.8(12) . .
C11 N2 C12 121.3(12) . .
C16 O1 Lu1 133.1(6) . .
C16 O1 Lu1 120.1(6) . 3_676
Lu1 O1 Lu1 106.8(3) . 3_676
C1 Si1 C4 114.5(13) . .
C1 Si1 C3 109.7(13) . .
C4 Si1 C3 120.2(18) . .
C1 Si1 C3I 114.7(9) . .
C4 Si1 C3I 130.6(14) . .
C3 Si1 C3I 34.6(15) . .
C1 Si1 C5I 115.4(10) . .
C4 Si1 C5I 52.1(17) . .
C3 Si1 C5I 132.1(14) . .
C3I Si1 C5I 107.9(13) . .
C1 Si1 C5 106.3(12) . .
C4 Si1 C5 105(2) . .
C3 Si1 C5 99.2(19) . .
C3I Si1 C5 64.8(17) . .
C5I Si1 C5 53.8(15) . .
C1 Si1 C4I 111.2(9) . .
C4 Si1 C4I 51.0(17) . .
C3 Si1 C4I 76.7(16) . .
C3I Si1 C4I 105.8(13) . .
C5I Si1 C4I 100.4(12) . .
C5 Si1 C4I 141.4(13) . .
C2 Si2 C7 111.2(7) . .
C2 Si2 C8 114.0(7) . .
C7 Si2 C8 106.6(8) . .
C2 Si2 C6 111.0(7) . .
C7 Si2 C6 107.6(9) . .
C8 Si2 C6 106.1(8) . .
Si1 C1 Lu1 122.8(8) . .
Si2 C2 Lu1 129.7(6) . .
N2 C9 N1 102.6(11) . .
N2 C9 Lu1 131.6(9) . .
N1 C9 Lu1 125.8(8) . .
C11 C10 N1 107.9(11) . .
C10 C11 N2 104.1(13) . .
N2 C12 C13 110.5(13) . .
N2 C12 C14 111.5(15) . .
C13 C12 C14 116.0(18) . .
N1 C15 C16 112.9(9) . .
O1 C16 C17 111.1(8) . .
O1 C16 C15 110.1(8) . .
C17 C16 C15 115.5(9) . .
C16 C17 C18 114.3(10) . .
C19 C18 C17 112.8(12) . .
C18 C19 C20 113.4(14) . .

loop_
_geom_bond_atom_site_label_1
_geom_bond_atom_site_label_2
_geom_bond_distance
_geom_bond_site_symmetry_2
Lu1 O1 2.195(7) .
Lu1 O1 2.221(7) 3_676
Lu1 C2 2.319(12) .
Lu1 C1 2.373(14) .
Lu1 C9 2.477(12) .
Lu1 Lu1 3.5455(11) 3_676
N1 C9 1.360(14) .
N1 C10 1.369(17) .
N1 C15 1.456(17) .
N2 C9 1.343(16) .
N2 C11 1.380(17) .
N2 C12 1.479(19) .
O1 C16 1.415(12) .
O1 Lu1 2.221(7) 3_676
Si1 C1 1.830(13) .
Si1 C4 1.855(18) .
Si1 C3 1.863(19) .
Si1 C3I 1.865(17) .
Si1 C5I 1.869(18) .
Si1 C5 1.871(19) .
Si1 C4I 1.873(17) .
Si2 C2 1.827(14) .
Si2 C7 1.85(2) .
Si2 C8 1.876(16) .
Si2 C6 1.878(18) .
C10 C11 1.35(2) .
C12 C13 1.52(2) .
C12 C14 1.53(3) .
C15 C16 1.531(16) .
C16 C17 1.500(14) .
C17 C18 1.530(16) .
C18 C19 1.510(18) .
C19 C20 1.53(2) .
